data_7718582
loop_
_publ_author_name
'Ataie, Saeed'
'Khanzadeh, Atousa'
'Tom Baker, R.'

_publ_section_title
;
 A palladium thiolate-SNS complex-catalyst for Mizoroki-Heck
 cross-coupling.
;
_journal_issue 20
_journal_name_full 'Dalton transactions (Cambridge, England : 2003)'
_journal_page_first 8050
_journal_page_last 8054
_journal_paper_doi 10.1039/d5dt01008j
_journal_volume 54
_journal_year 2025
_chemical_formula_moiety 'C14 H12 I N Pd S2'
_chemical_formula_sum 'C14 H12 I N Pd S2'
_chemical_formula_weight 491.67
_space_group_crystal_system monoclinic
_space_group_IT_number 14
_space_group_name_Hall '-P 2ybc'
_space_group_name_H-M_alt 'P 1 21/c 1'
_atom_sites_solution_hydrogens geom
_atom_sites_solution_primary direct
_audit_update_record
;
2023-09-02 deposited with the CCDC.	2025-05-01 downloaded from the CCDC.
;
_cell_angle_alpha 90
_cell_angle_beta 96.603(2)
_cell_angle_gamma 90
_cell_formula_units_Z 8
_cell_length_a 11.4163(6)
_cell_length_b 12.5682(7)
_cell_length_c 21.6954(13)
_cell_measurement_reflns_used 5558
_cell_measurement_temperature 273(2)
_cell_measurement_theta_max 26.32
_cell_measurement_theta_min 2.42
_cell_volume 3092.3(3)
_computing_cell_refinement 'Bruker SAINT'
_computing_data_collection 'Bruker APEX3'
_computing_data_reduction 'Bruker SAINT'
_computing_structure_refinement 'SHELXL-2018/3 (Sheldrick, 2018)'
_computing_structure_solution
; 
 SHELXT 2014/5 (Sheldrick, 2014)
;
_diffrn_ambient_temperature 273(2)
_diffrn_measured_fraction_theta_full 0.999
_diffrn_measured_fraction_theta_max 0.999
_diffrn_measurement_device_type 'Bruker APEX-II CCD'
_diffrn_measurement_method '\w and \phi scans'
_diffrn_radiation_monochromator graphite
_diffrn_radiation_type MoK\a
_diffrn_radiation_wavelength 0.71073
_diffrn_reflns_av_R_equivalents 0.0334
_diffrn_reflns_av_unetI/netI 0.0431
_diffrn_reflns_Laue_measured_fraction_full 0.999
_diffrn_reflns_Laue_measured_fraction_max 0.999
_diffrn_reflns_limit_h_max 13
_diffrn_reflns_limit_h_min -13
_diffrn_reflns_limit_k_max 14
_diffrn_reflns_limit_k_min -13
_diffrn_reflns_limit_l_max 19
_diffrn_reflns_limit_l_min -25
_diffrn_reflns_number 16086
_diffrn_reflns_point_group_measured_fraction_full 0.999
_diffrn_reflns_point_group_measured_fraction_max 0.999
_diffrn_reflns_theta_full 25.023
_diffrn_reflns_theta_max 25.023
_diffrn_reflns_theta_min 1.796
_exptl_absorpt_coefficient_mu 3.452
_exptl_absorpt_correction_T_max 0.7454
_exptl_absorpt_correction_T_min 0.6421
_exptl_absorpt_correction_type multi-scan
_exptl_absorpt_process_details SADABS
_exptl_crystal_colour orange
_exptl_crystal_density_diffrn 2.112
_exptl_crystal_description plate
_exptl_crystal_F_000 1872
_exptl_crystal_size_max 0.288
_exptl_crystal_size_mid 0.246
_exptl_crystal_size_min 0.028
_refine_diff_density_max 0.885
_refine_diff_density_min -0.646
_refine_diff_density_rms 0.095
_refine_ls_abs_structure_details none
_refine_ls_extinction_method none
_refine_ls_goodness_of_fit_ref 1.022
_refine_ls_hydrogen_treatment constr
_refine_ls_matrix_type full
_refine_ls_number_parameters 345
_refine_ls_number_reflns 5453
_refine_ls_number_restraints 0
_refine_ls_restrained_S_all 1.022
_refine_ls_R_factor_all 0.0485
_refine_ls_R_factor_gt 0.0297
_refine_ls_shift/su_max 0.001
_refine_ls_shift/su_mean 0.000
_refine_ls_structure_factor_coef Fsqd
_refine_ls_weighting_details 'w=1/[\s^2^(Fo^2^)+(0.0258P)^2^+0.1037P] where P=(Fo^2^+2Fc^2^)/3'
_refine_ls_weighting_scheme calc
_refine_ls_wR_factor_gt 0.0615
_refine_ls_wR_factor_ref 0.0679
_reflns_Friedel_coverage 0.000
_reflns_number_gt 4105
_reflns_number_total 5453
_reflns_threshold_expression 'I > 2\s(I)'
_cod_data_source_file d5dt01008j2.cif
_cod_data_source_block S1143
_cod_depositor_comments 'Adding full bibliography for 7718582--7718584.cif.'
_cod_original_sg_symbol_H-M 'P 21/c'
_cod_database_code 7718582
_shelx_space_group_comment
;
The symmetry employed for this shelxl refinement is uniquely defined
by the following loop, which should always be used as a source of
symmetry information in preference to the above space-group names.
They are only intended as comments.
;
_shelx_shelxl_version_number 2018/3

loop_
_space_group_symop_operation_xyz
'x, y, z'
'-x, y+1/2, -z+1/2'
'-x, -y, -z'
'x, -y-1/2, z-1/2'

loop_
_atom_site_label
_atom_site_type_symbol
_atom_site_fract_x
_atom_site_fract_y
_atom_site_fract_z
_atom_site_U_iso_or_equiv
_atom_site_adp_type
_atom_site_occupancy
_atom_site_site_symmetry_order
_atom_site_calc_flag
_atom_site_refinement_flags_posn
_atom_site_refinement_flags_adp
_atom_site_refinement_flags_occupancy
_atom_site_disorder_assembly
_atom_site_disorder_group
I1 I 0.36748(3) 0.50753(3) 0.05246(2) 0.06464(13) Uani 1 1 d . . . . .
I2 I 0.12873(3) 0.43450(3) 0.45731(2) 0.06324(12) Uani 1 1 d . . . . .
Pd1 Pd 0.26276(2) 0.55399(3) 0.14839(2) 0.03495(10) Uani 1 1 d . . . . .
Pd2 Pd 0.23656(2) 0.37790(3) 0.36392(2) 0.03394(10) Uani 1 1 d . . . . .
S1 S 0.44243(9) 0.55428(9) 0.20351(5) 0.0440(3) Uani 1 1 d . . . . .
S2 S 0.08651(9) 0.54656(9) 0.08610(5) 0.0431(3) Uani 1 1 d . . . . .
S3 S 0.05852(8) 0.36675(9) 0.30788(5) 0.0419(3) Uani 1 1 d . . . . .
S4 S 0.40984(9) 0.38220(9) 0.42923(5) 0.0434(3) Uani 1 1 d . . . . .
N1 N 0.1953(2) 0.5922(3) 0.22898(14) 0.0317(8) Uani 1 1 d . . . . .
N2 N 0.3087(3) 0.3336(2) 0.28532(14) 0.0324(8) Uani 1 1 d . . . . .
C1 C 0.0685(4) 0.6742(4) 0.0477(2) 0.0729(16) Uani 1 1 d . . . . .
H1A H 0.134372 0.687138 0.024903 0.109 Uiso 1 1 calc R U . . .
H1B H 0.064704 0.729184 0.078149 0.109 Uiso 1 1 calc R U . . .
H1C H -0.002980 0.674126 0.019719 0.109 Uiso 1 1 calc R U . . .
C2 C -0.0324(3) 0.5518(3) 0.1320(2) 0.0389(11) Uani 1 1 d . . . . .
C3 C -0.1431(4) 0.5320(4) 0.0995(2) 0.0523(13) Uani 1 1 d . . . . .
H3 H -0.149961 0.519618 0.056985 0.063 Uiso 1 1 calc R U . . .
C4 C -0.2428(4) 0.5308(4) 0.1303(2) 0.0602(14) Uani 1 1 d . . . . .
H4 H -0.316387 0.518010 0.108474 0.072 Uiso 1 1 calc R U . . .
C5 C -0.2329(4) 0.5483(4) 0.1930(2) 0.0528(13) Uani 1 1 d . . . . .
H5 H -0.299511 0.546773 0.213959 0.063 Uiso 1 1 calc R U . . .
C6 C -0.1236(3) 0.5681(3) 0.2248(2) 0.0406(11) Uani 1 1 d . . . . .
H6 H -0.118204 0.580496 0.267339 0.049 Uiso 1 1 calc R U . . .
C7 C -0.0208(3) 0.5704(3) 0.19580(19) 0.0338(10) Uani 1 1 d . . . . .
C8 C 0.0860(3) 0.5906(3) 0.23810(19) 0.0352(10) Uani 1 1 d . . . . .
H8 H 0.072549 0.604874 0.278756 0.042 Uiso 1 1 calc R U . . .
C9 C 0.2816(3) 0.6154(3) 0.28173(18) 0.0324(10) Uani 1 1 d . . . . .
C10 C 0.2541(4) 0.6551(4) 0.3378(2) 0.0477(12) Uani 1 1 d . . . . .
H10 H 0.175799 0.669107 0.342860 0.057 Uiso 1 1 calc R U . . .
C11 C 0.3402(4) 0.6742(4) 0.3860(2) 0.0596(14) Uani 1 1 d . . . . .
H11 H 0.320294 0.701142 0.423379 0.072 Uiso 1 1 calc R U . . .
C12 C 0.4579(4) 0.6529(4) 0.3788(2) 0.0566(13) Uani 1 1 d . . . . .
H12 H 0.516654 0.665316 0.411386 0.068 Uiso 1 1 calc R U . . .
C13 C 0.4866(4) 0.6140(3) 0.3240(2) 0.0466(12) Uani 1 1 d . . . . .
H13 H 0.564968 0.598852 0.319709 0.056 Uiso 1 1 calc R U . . .
C14 C 0.3998(3) 0.5964(3) 0.27389(19) 0.0355(10) Uani 1 1 d . . . . .
C15 C 0.4151(4) 0.2482(4) 0.4600(2) 0.0694(15) Uani 1 1 d . . . . .
H15A H 0.412125 0.198171 0.426421 0.104 Uiso 1 1 calc R U . . .
H15B H 0.348986 0.236934 0.482831 0.104 Uiso 1 1 calc R U . . .
H15C H 0.486981 0.238529 0.487018 0.104 Uiso 1 1 calc R U . . .
C16 C 0.5316(3) 0.3761(3) 0.3851(2) 0.0411(11) Uani 1 1 d . . . . .
C17 C 0.6407(4) 0.4027(4) 0.4176(2) 0.0523(13) Uani 1 1 d . . . . .
H17 H 0.644589 0.422666 0.459064 0.063 Uiso 1 1 calc R U . . .
C18 C 0.7417(4) 0.3998(4) 0.3892(3) 0.0639(15) Uani 1 1 d . . . . .
H18 H 0.813971 0.416294 0.411510 0.077 Uiso 1 1 calc R U . . .
C19 C 0.7358(4) 0.3724(4) 0.3279(3) 0.0577(14) Uani 1 1 d . . . . .
H19 H 0.804196 0.369798 0.308415 0.069 Uiso 1 1 calc R U . . .
C20 C 0.6284(3) 0.3488(3) 0.2950(2) 0.0477(12) Uani 1 1 d . . . . .
H20 H 0.625559 0.331406 0.253193 0.057 Uiso 1 1 calc R U . . .
C21 C 0.5237(3) 0.3502(3) 0.3226(2) 0.0375(10) Uani 1 1 d . . . . .
C22 C 0.4186(3) 0.3280(3) 0.27928(19) 0.0385(10) Uani 1 1 d . . . . .
H22 H 0.434771 0.305688 0.240260 0.046 Uiso 1 1 calc R U . . .
C23 C 0.2247(3) 0.3115(3) 0.23118(18) 0.0325(9) Uani 1 1 d . . . . .
C24 C 0.2553(4) 0.2780(4) 0.1745(2) 0.0474(12) Uani 1 1 d . . . . .
H24 H 0.334629 0.270582 0.169407 0.057 Uiso 1 1 calc R U . . .
C25 C 0.1719(4) 0.2553(4) 0.1255(2) 0.0563(13) Uani 1 1 d . . . . .
H25 H 0.194701 0.229798 0.088463 0.068 Uiso 1 1 calc R U . . .
C26 C 0.0529(4) 0.2708(4) 0.1317(2) 0.0520(13) Uani 1 1 d . . . . .
H26 H -0.004457 0.256052 0.098798 0.062 Uiso 1 1 calc R U . . .
C27 C 0.0216(4) 0.3080(3) 0.1870(2) 0.0450(12) Uani 1 1 d . . . . .
H27 H -0.057485 0.321496 0.190410 0.054 Uiso 1 1 calc R U . . .
C28 C 0.1047(3) 0.3261(3) 0.23816(18) 0.0356(10) Uani 1 1 d . . . . .

loop_
_atom_site_aniso_label
_atom_site_aniso_U_11
_atom_site_aniso_U_22
_atom_site_aniso_U_33
_atom_site_aniso_U_23
_atom_site_aniso_U_13
_atom_site_aniso_U_12
I1 0.04338(19) 0.0983(3) 0.0555(2) -0.02096(19) 0.01955(15) -0.00742(18)
I2 0.04931(19) 0.0883(3) 0.0560(2) -0.02154(18) 0.02287(15) -0.01078(18)
Pd1 0.02500(17) 0.0392(2) 0.0412(2) -0.00117(15) 0.00632(13) -0.00029(15)
Pd2 0.02545(16) 0.0386(2) 0.03828(19) -0.00161(15) 0.00607(13) -0.00066(15)
S1 0.0246(5) 0.0518(8) 0.0556(7) -0.0022(6) 0.0054(5) -0.0004(5)
S2 0.0327(6) 0.0527(8) 0.0434(7) -0.0024(6) 0.0022(5) 0.0017(6)
S3 0.0237(5) 0.0513(7) 0.0509(7) -0.0012(6) 0.0049(5) 0.0002(5)
S4 0.0349(6) 0.0496(8) 0.0444(7) -0.0050(5) -0.0012(5) -0.0024(6)
N1 0.0235(17) 0.0295(19) 0.042(2) 0.0011(16) 0.0054(14) 0.0009(15)
N2 0.0255(17) 0.029(2) 0.043(2) -0.0006(16) 0.0037(14) 0.0027(15)
C1 0.068(3) 0.080(4) 0.070(4) 0.029(3) 0.004(3) 0.006(3)
C2 0.032(2) 0.039(3) 0.045(3) 0.002(2) 0.0022(19) 0.006(2)
C3 0.038(3) 0.068(3) 0.048(3) 0.003(3) -0.006(2) 0.002(3)
C4 0.028(2) 0.075(4) 0.075(4) 0.006(3) -0.008(2) 0.001(2)
C5 0.025(2) 0.062(3) 0.073(4) 0.006(3) 0.010(2) 0.003(2)
C6 0.030(2) 0.034(3) 0.058(3) 0.001(2) 0.005(2) 0.004(2)
C7 0.025(2) 0.026(2) 0.050(3) -0.001(2) 0.0040(18) 0.0029(19)
C8 0.032(2) 0.031(2) 0.043(3) -0.003(2) 0.0105(18) 0.001(2)
C9 0.030(2) 0.027(2) 0.039(2) -0.0006(19) -0.0010(18) 0.0014(19)
C10 0.035(2) 0.058(3) 0.048(3) -0.004(2) -0.002(2) 0.009(2)
C11 0.061(3) 0.072(4) 0.044(3) -0.014(3) -0.002(2) 0.006(3)
C12 0.046(3) 0.061(3) 0.059(3) -0.009(3) -0.012(2) -0.005(3)
C13 0.033(2) 0.040(3) 0.064(3) -0.006(2) -0.003(2) -0.002(2)
C14 0.028(2) 0.028(2) 0.049(3) 0.003(2) 0.0012(19) -0.0055(19)
C15 0.070(3) 0.070(4) 0.064(3) 0.026(3) -0.008(3) -0.002(3)
C16 0.030(2) 0.038(3) 0.054(3) 0.000(2) -0.001(2) -0.001(2)
C17 0.037(3) 0.056(3) 0.060(3) 0.003(3) -0.010(2) 0.001(2)
C18 0.029(3) 0.073(4) 0.086(4) 0.004(3) -0.009(3) -0.004(3)
C19 0.026(2) 0.060(4) 0.088(4) 0.003(3) 0.013(2) 0.002(2)
C20 0.031(2) 0.045(3) 0.070(3) -0.009(2) 0.014(2) -0.003(2)
C21 0.027(2) 0.027(2) 0.057(3) -0.008(2) 0.0015(19) -0.0001(19)
C22 0.034(2) 0.034(3) 0.049(3) -0.011(2) 0.0109(19) -0.001(2)
C23 0.031(2) 0.029(2) 0.038(2) 0.0001(19) 0.0049(18) -0.0013(19)
C24 0.038(2) 0.057(3) 0.048(3) -0.006(2) 0.011(2) 0.003(2)
C25 0.063(3) 0.061(3) 0.044(3) -0.007(2) 0.002(2) -0.006(3)
C26 0.056(3) 0.053(3) 0.043(3) 0.001(2) -0.011(2) -0.010(3)
C27 0.033(2) 0.039(3) 0.061(3) 0.009(2) -0.006(2) -0.008(2)
C28 0.035(2) 0.030(2) 0.042(2) 0.0052(19) 0.0033(18) -0.003(2)

loop_
_atom_type_symbol
_atom_type_description
_atom_type_scat_dispersion_real
_atom_type_scat_dispersion_imag
_atom_type_scat_source
C C 0.0033 0.0016 'International Tables Vol C Tables 4.2.6.8 and 6.1.1.4'
H H 0.0000 0.0000 'International Tables Vol C Tables 4.2.6.8 and 6.1.1.4'
I I -0.4742 1.8119 'International Tables Vol C Tables 4.2.6.8 and 6.1.1.4'
N N 0.0061 0.0033 'International Tables Vol C Tables 4.2.6.8 and 6.1.1.4'
Pd Pd -0.9988 1.0072 'International Tables Vol C Tables 4.2.6.8 and 6.1.1.4'
S S 0.1246 0.1234 'International Tables Vol C Tables 4.2.6.8 and 6.1.1.4'

loop_
_geom_angle_atom_site_label_1
_geom_angle_atom_site_label_2
_geom_angle_atom_site_label_3
_geom_angle
_geom_angle_site_symmetry_1
_geom_angle_site_symmetry_3
_geom_angle_publ_flag
N1 Pd1 S1 87.43(9) . . ?
N1 Pd1 S2 97.02(8) . . ?
S1 Pd1 S2 175.38(4) . . ?
N1 Pd1 I1 174.57(8) . . ?
S1 Pd1 I1 87.16(3) . . ?
S2 Pd1 I1 88.40(3) . . ?
N2 Pd2 S3 87.58(9) . . ?
N2 Pd2 S4 96.86(9) . . ?
S3 Pd2 S4 174.31(4) . . ?
N2 Pd2 I2 175.19(8) . . ?
S3 Pd2 I2 87.63(3) . . ?
S4 Pd2 I2 87.94(3) . . ?
C14 S1 Pd1 97.87(13) . . ?
C2 S2 C1 99.9(2) . . ?
C2 S2 Pd1 110.14(14) . . ?
C1 S2 Pd1 106.29(17) . . ?
C28 S3 Pd2 98.22(13) . . ?
C16 S4 C15 99.4(2) . . ?
C16 S4 Pd2 109.73(14) . . ?
C15 S4 Pd2 101.26(16) . . ?
C8 N1 C9 117.7(3) . . ?
C8 N1 Pd1 126.5(3) . . ?
C9 N1 Pd1 115.6(2) . . ?
C22 N2 C23 118.0(3) . . ?
C22 N2 Pd2 126.3(3) . . ?
C23 N2 Pd2 115.6(2) . . ?
S2 C1 H1A 109.5 . . ?
S2 C1 H1B 109.5 . . ?
H1A C1 H1B 109.5 . . ?
S2 C1 H1C 109.5 . . ?
H1A C1 H1C 109.5 . . ?
H1B C1 H1C 109.5 . . ?
C7 C2 C3 120.5(4) . . ?
C7 C2 S2 124.8(3) . . ?
C3 C2 S2 114.7(3) . . ?
C4 C3 C2 120.3(4) . . ?
C4 C3 H3 119.8 . . ?
C2 C3 H3 119.8 . . ?
C5 C4 C3 120.0(4) . . ?
C5 C4 H4 120.0 . . ?
C3 C4 H4 120.0 . . ?
C4 C5 C6 119.6(4) . . ?
C4 C5 H5 120.2 . . ?
C6 C5 H5 120.2 . . ?
C5 C6 C7 122.5(4) . . ?
C5 C6 H6 118.7 . . ?
C7 C6 H6 118.7 . . ?
C6 C7 C2 117.1(3) . . ?
C6 C7 C8 113.9(4) . . ?
C2 C7 C8 129.0(4) . . ?
N1 C8 C7 131.3(4) . . ?
N1 C8 H8 114.3 . . ?
C7 C8 H8 114.3 . . ?
C10 C9 C14 119.2(4) . . ?
C10 C9 N1 124.3(3) . . ?
C14 C9 N1 116.5(3) . . ?
C11 C10 C9 121.2(4) . . ?
C11 C10 H10 119.4 . . ?
C9 C10 H10 119.4 . . ?
C10 C11 C12 119.6(4) . . ?
C10 C11 H11 120.2 . . ?
C12 C11 H11 120.2 . . ?
C13 C12 C11 119.9(4) . . ?
C13 C12 H12 120.0 . . ?
C11 C12 H12 120.0 . . ?
C12 C13 C14 121.0(4) . . ?
C12 C13 H13 119.5 . . ?
C14 C13 H13 119.5 . . ?
C9 C14 C13 119.0(4) . . ?
C9 C14 S1 122.0(3) . . ?
C13 C14 S1 119.0(3) . . ?
S4 C15 H15A 109.5 . . ?
S4 C15 H15B 109.5 . . ?
H15A C15 H15B 109.5 . . ?
S4 C15 H15C 109.5 . . ?
H15A C15 H15C 109.5 . . ?
H15B C15 H15C 109.5 . . ?
C21 C16 C17 120.2(4) . . ?
C21 C16 S4 124.7(3) . . ?
C17 C16 S4 115.0(3) . . ?
C18 C17 C16 120.9(5) . . ?
C18 C17 H17 119.5 . . ?
C16 C17 H17 119.5 . . ?
C19 C18 C17 119.6(4) . . ?
C19 C18 H18 120.2 . . ?
C17 C18 H18 120.2 . . ?
C18 C19 C20 119.9(4) . . ?
C18 C19 H19 120.0 . . ?
C20 C19 H19 120.0 . . ?
C19 C20 C21 122.0(4) . . ?
C19 C20 H20 119.0 . . ?
C21 C20 H20 119.0 . . ?
C16 C21 C20 117.3(4) . . ?
C16 C21 C22 129.0(4) . . ?
C20 C21 C22 113.6(4) . . ?
N2 C22 C21 131.7(4) . . ?
N2 C22 H22 114.1 . . ?
C21 C22 H22 114.1 . . ?
C24 C23 C28 118.9(4) . . ?
C24 C23 N2 124.5(4) . . ?
C28 C23 N2 116.6(3) . . ?
C25 C24 C23 121.9(4) . . ?
C25 C24 H24 119.0 . . ?
C23 C24 H24 119.0 . . ?
C24 C25 C26 119.6(4) . . ?
C24 C25 H25 120.2 . . ?
C26 C25 H25 120.2 . . ?
C27 C26 C25 119.1(4) . . ?
C27 C26 H26 120.5 . . ?
C25 C26 H26 120.5 . . ?
C26 C27 C28 122.0(4) . . ?
C26 C27 H27 119.0 . . ?
C28 C27 H27 119.0 . . ?
C27 C28 C23 118.4(4) . . ?
C27 C28 S3 119.7(3) . . ?
C23 C28 S3 122.0(3) . . ?

loop_
_geom_bond_atom_site_label_1
_geom_bond_atom_site_label_2
_geom_bond_distance
_geom_bond_site_symmetry_2
_geom_bond_publ_flag
I1 Pd1 2.5834(4) . ?
I2 Pd2 2.5884(4) . ?
Pd1 N1 2.047(3) . ?
Pd1 S1 2.2524(10) . ?
Pd1 S2 2.2930(10) . ?
Pd2 N2 2.054(3) . ?
Pd2 S3 2.2497(10) . ?
Pd2 S4 2.2976(10) . ?
S1 C14 1.738(4) . ?
S2 C2 1.774(4) . ?
S2 C1 1.809(5) . ?
S3 C28 1.735(4) . ?
S4 C16 1.778(4) . ?
S4 C15 1.810(5) . ?
N1 C8 1.286(4) . ?
N1 C9 1.451(4) . ?
N2 C22 1.279(4) . ?
N2 C23 1.455(4) . ?
C1 H1A 0.9600 . ?
C1 H1B 0.9600 . ?
C1 H1C 0.9600 . ?
C2 C7 1.396(5) . ?
C2 C3 1.397(5) . ?
C3 C4 1.384(6) . ?
C3 H3 0.9300 . ?
C4 C5 1.370(6) . ?
C4 H4 0.9300 . ?
C5 C6 1.377(5) . ?
C5 H5 0.9300 . ?
C6 C7 1.395(5) . ?
C6 H6 0.9300 . ?
C7 C8 1.462(5) . ?
C8 H8 0.9300 . ?
C9 C10 1.384(5) . ?
C9 C14 1.399(5) . ?
C10 C11 1.372(5) . ?
C10 H10 0.9300 . ?
C11 C12 1.397(6) . ?
C11 H11 0.9300 . ?
C12 C13 1.359(6) . ?
C12 H12 0.9300 . ?
C13 C14 1.402(5) . ?
C13 H13 0.9300 . ?
C15 H15A 0.9600 . ?
C15 H15B 0.9600 . ?
C15 H15C 0.9600 . ?
C16 C21 1.386(6) . ?
C16 C17 1.400(5) . ?
C17 C18 1.369(6) . ?
C17 H17 0.9300 . ?
C18 C19 1.369(7) . ?
C18 H18 0.9300 . ?
C19 C20 1.378(6) . ?
C19 H19 0.9300 . ?
C20 C21 1.398(5) . ?
C20 H20 0.9300 . ?
C21 C22 1.463(5) . ?
C22 H22 0.9300 . ?
C23 C24 1.382(5) . ?
C23 C28 1.407(5) . ?
C24 C25 1.372(6) . ?
C24 H24 0.9300 . ?
C25 C26 1.394(6) . ?
C25 H25 0.9300 . ?
C26 C27 1.373(6) . ?
C26 H26 0.9300 . ?
C27 C28 1.394(5) . ?
C27 H27 0.9300 . ?

loop_
_geom_torsion_atom_site_label_1
_geom_torsion_atom_site_label_2
_geom_torsion_atom_site_label_3
_geom_torsion_atom_site_label_4
_geom_torsion
_geom_torsion_site_symmetry_1
_geom_torsion_site_symmetry_2
_geom_torsion_site_symmetry_3
_geom_torsion_site_symmetry_4
_geom_torsion_publ_flag
C1 S2 C2 C7 -104.6(4) . . . . ?
Pd1 S2 C2 C7 6.9(4) . . . . ?
C1 S2 C2 C3 77.5(4) . . . . ?
Pd1 S2 C2 C3 -170.9(3) . . . . ?
C7 C2 C3 C4 0.1(7) . . . . ?
S2 C2 C3 C4 178.1(4) . . . . ?
C2 C3 C4 C5 -0.4(8) . . . . ?
C3 C4 C5 C6 0.6(8) . . . . ?
C4 C5 C6 C7 -0.6(7) . . . . ?
C5 C6 C7 C2 0.2(6) . . . . ?
C5 C6 C7 C8 -178.8(4) . . . . ?
C3 C2 C7 C6 0.0(6) . . . . ?
S2 C2 C7 C6 -177.8(3) . . . . ?
C3 C2 C7 C8 178.9(4) . . . . ?
S2 C2 C7 C8 1.1(6) . . . . ?
C9 N1 C8 C7 180.0(4) . . . . ?
Pd1 N1 C8 C7 -5.1(7) . . . . ?
C6 C7 C8 N1 175.5(4) . . . . ?
C2 C7 C8 N1 -3.5(7) . . . . ?
C8 N1 C9 C10 -12.7(6) . . . . ?
Pd1 N1 C9 C10 171.8(3) . . . . ?
C8 N1 C9 C14 167.9(4) . . . . ?
Pd1 N1 C9 C14 -7.6(4) . . . . ?
C14 C9 C10 C11 -1.3(7) . . . . ?
N1 C9 C10 C11 179.3(4) . . . . ?
C9 C10 C11 C12 -0.2(7) . . . . ?
C10 C11 C12 C13 0.3(8) . . . . ?
C11 C12 C13 C14 1.1(7) . . . . ?
C10 C9 C14 C13 2.7(6) . . . . ?
N1 C9 C14 C13 -177.9(3) . . . . ?
C10 C9 C14 S1 -176.1(3) . . . . ?
N1 C9 C14 S1 3.4(5) . . . . ?
C12 C13 C14 C9 -2.6(7) . . . . ?
C12 C13 C14 S1 176.1(4) . . . . ?
Pd1 S1 C14 C9 1.8(4) . . . . ?
Pd1 S1 C14 C13 -176.9(3) . . . . ?
C15 S4 C16 C21 93.1(4) . . . . ?
Pd2 S4 C16 C21 -12.5(4) . . . . ?
C15 S4 C16 C17 -88.5(4) . . . . ?
Pd2 S4 C16 C17 165.8(3) . . . . ?
C21 C16 C17 C18 -2.5(7) . . . . ?
S4 C16 C17 C18 179.1(4) . . . . ?
C16 C17 C18 C19 1.2(8) . . . . ?
C17 C18 C19 C20 0.5(8) . . . . ?
C18 C19 C20 C21 -1.0(7) . . . . ?
C17 C16 C21 C20 1.9(6) . . . . ?
S4 C16 C21 C20 -179.8(3) . . . . ?
C17 C16 C21 C22 -175.0(4) . . . . ?
S4 C16 C21 C22 3.2(7) . . . . ?
C19 C20 C21 C16 -0.3(7) . . . . ?
C19 C20 C21 C22 177.2(4) . . . . ?
C23 N2 C22 C21 176.4(4) . . . . ?
Pd2 N2 C22 C21 -0.6(7) . . . . ?
C16 C21 C22 N2 5.8(8) . . . . ?
C20 C21 C22 N2 -171.3(4) . . . . ?
C22 N2 C23 C24 4.5(6) . . . . ?
Pd2 N2 C23 C24 -178.2(3) . . . . ?
C22 N2 C23 C28 -175.4(4) . . . . ?
Pd2 N2 C23 C28 1.9(4) . . . . ?
C28 C23 C24 C25 -2.1(7) . . . . ?
N2 C23 C24 C25 178.0(4) . . . . ?
C23 C24 C25 C26 2.9(7) . . . . ?
C24 C25 C26 C27 -0.3(7) . . . . ?
C25 C26 C27 C28 -3.0(7) . . . . ?
C26 C27 C28 C23 3.8(6) . . . . ?
C26 C27 C28 S3 -176.7(3) . . . . ?
C24 C23 C28 C27 -1.2(6) . . . . ?
N2 C23 C28 C27 178.7(3) . . . . ?
C24 C23 C28 S3 179.3(3) . . . . ?
N2 C23 C28 S3 -0.8(5) . . . . ?
Pd2 S3 C28 C27 180.0(3) . . . . ?
Pd2 S3 C28 C23 -0.6(4) . . . . ?
